data_4501351
loop_
_publ_author_name
'Sekiya, Ryo'
'Nishikiori, Shin-ichi'

_publ_section_title
;
 Structural Extension from an Isonicotinic Acid Dimer to
 4-(4-Pyridyl)benzoic Acid (pybenH) Dimer: X-ray Crystal Structure
 Analysis and Inclusion Properties of a Hydrogen-Bonded Coordination
 Polymer [Ni(SCN)2(pybenH)2]\\infty
;
_journal_issue 12
_journal_name_full 'Crystal Growth &amp; Design'
_journal_page_first 5574
_journal_paper_doi 10.1021/cg201141k
_journal_volume 11
_journal_year 2011
_chemical_formula_moiety 'C26 H18 N4 Ni O4 S2, C6 H5'
_chemical_formula_sum 'C32 H23 N4 Ni O4 S2'
_chemical_formula_weight 650.39
_chemical_name_systematic
;
 ?
;
_space_group_IT_number 2
_symmetry_cell_setting triclinic
_symmetry_space_group_name_Hall '-P 1'
_symmetry_space_group_name_H-M 'P -1'
_atom_sites_solution_hydrogens geom
_atom_sites_solution_primary direct
_atom_sites_solution_secondary difmap
_audit_creation_date 2011-07-25T11:48:04-00:00
_audit_creation_method 'WinGX routine CIF_UPDATE'
_cell_angle_alpha 90.129(2)
_cell_angle_beta 46.516(2)
_cell_angle_gamma 104.497(2)
_cell_formula_units_Z 2
_cell_length_a 7.9949(5)
_cell_length_b 10.5604(6)
_cell_length_c 25.1285(10)
_cell_measurement_reflns_used 7676
_cell_measurement_temperature 153(2)
_cell_measurement_theta_max 29.99
_cell_measurement_theta_min 1.15
_cell_volume 1446.03(15)
_computing_cell_refinement RAPID-AUTO
_computing_data_collection RAPID-AUTO
_computing_data_reduction RAPID-AUTO
_computing_structure_refinement 'SHELXL-97 (Sheldrick, 1997)'
_computing_structure_solution 'SHELXS-97 (Sheldrick, 1997)'
_diffrn_ambient_temperature 153(2)
_diffrn_measured_fraction_theta_full 0.976
_diffrn_measured_fraction_theta_max 0.976
_diffrn_measurement_device_type 'Rigaku Raxis Rapid'
_diffrn_measurement_method '\w scans'
_diffrn_radiation_monochromator graphite
_diffrn_radiation_probe x-ray
_diffrn_radiation_source 'sealed tube'
_diffrn_radiation_type MoK\a
_diffrn_radiation_wavelength 0.71073
_diffrn_reflns_av_R_equivalents 0.0744
_diffrn_reflns_av_unetI/netI 0.1511
_diffrn_reflns_limit_h_max 11
_diffrn_reflns_limit_h_min -11
_diffrn_reflns_limit_k_max 14
_diffrn_reflns_limit_k_min -14
_diffrn_reflns_limit_l_max 34
_diffrn_reflns_limit_l_min -35
_diffrn_reflns_number 16229
_diffrn_reflns_theta_full 29.98
_diffrn_reflns_theta_max 29.98
_diffrn_reflns_theta_min 1.15
_exptl_absorpt_coefficient_mu 0.861
_exptl_absorpt_correction_T_max 0.9746
_exptl_absorpt_correction_T_min 0.8817
_exptl_absorpt_correction_type empirical
_exptl_absorpt_process_details 'ABSCOR (Higashi, 1995)'
_exptl_crystal_colour green
_exptl_crystal_density_diffrn 1.494
_exptl_crystal_density_method 'not measured'
_exptl_crystal_description needle
_exptl_crystal_F_000 670
_exptl_crystal_size_max 0.15
_exptl_crystal_size_mid 0.05
_exptl_crystal_size_min 0.03
_refine_diff_density_max 0.616
_refine_diff_density_min -0.698
_refine_diff_density_rms 0.133
_refine_ls_extinction_method none
_refine_ls_goodness_of_fit_ref 0.951
_refine_ls_hydrogen_treatment constr
_refine_ls_matrix_type full
_refine_ls_number_parameters 401
_refine_ls_number_reflns 8225
_refine_ls_number_restraints 29
_refine_ls_restrained_S_all 0.949
_refine_ls_R_factor_all 0.1427
_refine_ls_R_factor_gt 0.0598
_refine_ls_shift/su_max 0.000
_refine_ls_shift/su_mean 0.000
_refine_ls_structure_factor_coef Fsqd
_refine_ls_weighting_details 'calc w=1/[\s^2^(Fo^2^)+(0.0750P)^2^+0.0000P] where P=(Fo^2^+2Fc^2^)/3'
_refine_ls_weighting_scheme calc
_refine_ls_wR_factor_gt 0.1222
_refine_ls_wR_factor_ref 0.1631
_reflns_number_gt 4283
_reflns_number_total 8225
_reflns_threshold_expression >2sigma(I)
_cod_data_source_file cg201141k_si_002.cif
_cod_data_source_block biphenyl
_cod_depositor_comments
;
The following automatic conversions were performed:

'_symmetry_cell_setting' value 'Triclinic' changed to 'triclinic'
according to /home/saulius/struct/CIF-dictionaries/cif_core.dic
dictionary named 'cif_core.dic' version 2.4.1 from
2010-06-29.

'_diffrn_radiation_probe' value 'X-ray' changed to
'x-ray' according to
/home/saulius/struct/CIF-dictionaries/cif_core.dic dictionary named
'cif_core.dic' version 2.4.1 from 2010-06-29.

Automatic conversion script
Id: cif_fix_values 1715 2011-07-08 13:25:40Z adriana 
;
_cod_original_cell_volume 1446.03(14)
_cod_database_code 4501351

loop_
_symmetry_equiv_pos_as_xyz
'x, y, z'
'-x, -y, -z'

loop_
_atom_site_label
_atom_site_type_symbol
_atom_site_fract_x
_atom_site_fract_y
_atom_site_fract_z
_atom_site_U_iso_or_equiv
_atom_site_adp_type
_atom_site_occupancy
_atom_site_symmetry_multiplicity
_atom_site_calc_flag
_atom_site_refinement_flags
_atom_site_disorder_assembly
_atom_site_disorder_group
C1 C 0.2869(7) 0.5568(4) -0.0590(2) 0.0150(8) Uani 1 1 d . . .
C2 C -0.2897(7) 0.9400(4) 0.0628(2) 0.0155(8) Uani 1 1 d . . .
C11 C 0.2343(8) 0.7869(5) 0.8652(3) 0.0322(11) Uani 1 1 d . . .
H11 H 0.3785 0.7966 0.8536 0.039 Uiso 1 1 calc R . .
C12 C 0.2545(8) 0.8016(6) 0.8061(3) 0.0340(12) Uani 1 1 d . . .
H12 H 0.4097 0.8202 0.7555 0.041 Uiso 1 1 calc R . .
C13 C 0.0481(8) 0.7891(5) 0.8204(2) 0.0222(9) Uani 1 1 d . A .
C14 C -0.1708(8) 0.7591(5) 0.8962(2) 0.0272(10) Uani 1 1 d . . .
H14 H -0.3183 0.7487 0.9096 0.033 Uiso 1 1 calc R . .
C15 C -0.1772(7) 0.7443(4) 0.9518(2) 0.0216(9) Uani 1 1 d . . .
H15 H -0.3314 0.7218 1.003 0.026 Uiso 1 1 calc R . .
C16 C 0.0622(8) 0.8066(5) 0.7590(2) 0.0273(6) Uani 1 1 d . . .
C17A C 0.2886(17) 0.8496(11) 0.6815(5) 0.0273(6) Uani 0.502(6) 1 d P A 1
H17A H 0.4369 0.867 0.6684 0.033 Uiso 0.502(6) 1 calc PR A 1
C18A C 0.2998(17) 0.8669(11) 0.6239(5) 0.0273(6) Uani 0.502(6) 1 d P A 1
H18A H 0.4529 0.8968 0.5723 0.033 Uiso 0.502(6) 1 calc PR A 1
C20A C -0.125(2) 0.8169(11) 0.7163(6) 0.0273(6) Uani 0.502(6) 1 d P A 1
H20A H -0.2711 0.812 0.7297 0.033 Uiso 0.502(6) 1 calc PR A 1
C21A C -0.135(2) 0.8005(11) 0.7732(6) 0.0273(6) Uani 0.502(6) 1 d P A 1
H21A H -0.2875 0.7842 0.8242 0.033 Uiso 0.502(6) 1 calc PR A 1
C17B C 0.2286(16) 0.7644(11) 0.6929(5) 0.0273(6) Uani 0.498(6) 1 d P A 2
H17B H 0.3323 0.7248 0.6877 0.033 Uiso 0.498(6) 1 calc PR A 2
C18B C 0.2409(16) 0.7807(11) 0.6350(5) 0.0273(6) Uani 0.498(6) 1 d P A 2
H18B H 0.3547 0.7537 0.5898 0.033 Uiso 0.498(6) 1 calc PR A 2
C20B C -0.105(2) 0.8670(11) 0.7151(6) 0.0273(6) Uani 0.498(6) 1 d P A 2
H20B H -0.224 0.896 0.7237 0.033 Uiso 0.498(6) 1 calc PR A 2
C21B C -0.113(2) 0.8523(11) 0.7708(6) 0.0273(6) Uani 0.498(6) 1 d P A 2
H21B H -0.2351 0.8725 0.8176 0.033 Uiso 0.498(6) 1 calc PR A 2
C19 C 0.0784(8) 0.8391(5) 0.6444(2) 0.0273(6) Uani 1 1 d . . .
C22 C 0.0784(8) 0.8524(5) 0.5856(3) 0.0288(10) Uani 1 1 d . A .
C31 C 0.0962(8) 0.6817(4) 0.1202(2) 0.0248(9) Uani 1 1 d . . .
H31 H 0.1647 0.6233 0.0875 0.03 Uiso 1 1 calc R . .
C32 C 0.1074(8) 0.6874(5) 0.1725(2) 0.0270(10) Uani 1 1 d . . .
H32 H 0.1864 0.6362 0.1742 0.032 Uiso 1 1 calc R . .
C33 C 0.0001(7) 0.7702(4) 0.2237(2) 0.0185(8) Uani 1 1 d . . .
C34 C -0.1077(8) 0.8426(4) 0.2162(2) 0.0227(9) Uani 1 1 d . . .
H34 H -0.1853 0.8985 0.2495 0.027 Uiso 1 1 calc R . .
C35 C -0.1026(8) 0.8334(4) 0.1601(2) 0.0227(9) Uani 1 1 d . . .
H35 H -0.1722 0.887 0.155 0.027 Uiso 1 1 calc R . .
C36 C 0.0114(7) 0.7838(4) 0.2798(2) 0.0171(8) Uani 1 1 d . . .
C37 C 0.2213(8) 0.7890(5) 0.2617(2) 0.0267(10) Uani 1 1 d . . .
H37 H 0.3561 0.7782 0.2136 0.032 Uiso 1 1 calc R . .
C38 C 0.2360(8) 0.8099(5) 0.3133(2) 0.0276(10) Uani 1 1 d . . .
H38 H 0.3824 0.8162 0.2997 0.033 Uiso 1 1 calc R . .
C39 C 0.0372(7) 0.8214(4) 0.3844(2) 0.0199(8) Uani 1 1 d . . .
C40 C -0.1764(8) 0.8128(4) 0.4037(2) 0.0247(9) Uani 1 1 d . . .
H40 H -0.3137 0.8195 0.4527 0.03 Uiso 1 1 calc R . .
C41 C -0.1895(8) 0.7948(4) 0.3522(2) 0.0233(9) Uani 1 1 d . . .
H41 H -0.3354 0.7897 0.3657 0.028 Uiso 1 1 calc R . .
C42 C 0.0577(8) 0.8428(4) 0.4387(2) 0.0209(9) Uani 1 1 d . . .
N1 N 0.2173(6) 0.6333(3) -0.02229(19) 0.0168(7) Uani 1 1 d . . .
N2 N -0.2143(6) 0.8674(3) 0.06982(19) 0.0178(7) Uani 1 1 d . . .
N11 N 0.0225(6) 0.7599(3) 0.93777(19) 0.0193(7) Uani 1 1 d . . .
N31 N -0.0049(6) 0.7532(3) 0.11273(18) 0.0176(7) Uani 1 1 d . . .
O11 O 0.2774(7) 0.8563(6) 0.5181(2) 0.0673(15) Uani 1 1 d . . .
H11A H 0.2611 0.8637 0.4887 0.101 Uiso 1 1 calc R A .
O12 O -0.1027(5) 0.8585(3) 0.60195(17) 0.0265(7) Uani 1 1 d . . .
O31 O 0.2517(6) 0.8574(4) 0.41960(18) 0.0328(8) Uani 1 1 d . . .
O32 O -0.1412(5) 0.8434(3) 0.50581(17) 0.0298(7) Uani 1 1 d . . .
H32A H -0.1146 0.856 0.5328 0.045 Uiso 1 1 calc R . .
S1 S 0.38629(19) 0.44812(10) -0.11176(6) 0.0207(2) Uani 1 1 d . . .
S2 S -0.38944(18) 1.04237(10) 0.04992(6) 0.0201(2) Uani 1 1 d . . .
Ni1 Ni 0.00521(10) 0.75323(5) 0.02668(3) 0.01459(14) Uani 1 1 d . . .
C100 C 0.1277(19) 0.5286(9) 0.5502(7) 0.092(5) Uani 0.5 1 d PGU B -1
H100 H 0.2966 0.544 0.5197 0.111 Uiso 0.5 1 calc PR B -1
C101 C 0.0326(18) 0.4985(9) 0.5200(4) 0.066(3) Uani 0.5 1 d PGU B -1
C102 C -0.2145(19) 0.4760(10) 0.5647(6) 0.073(4) Uani 0.5 1 d PGU B -1
H102 H -0.2795 0.4554 0.544 0.087 Uiso 0.5 1 calc PR B -1
C103 C -0.3665(17) 0.4836(11) 0.6397(6) 0.108(6) Uani 0.5 1 d PGU B -1
H103 H -0.5353 0.4682 0.6703 0.129 Uiso 0.5 1 calc PR B -1
C104 C -0.271(3) 0.5138(11) 0.6700(5) 0.122(8) Uani 0.5 1 d PGU B -1
H104 H -0.3752 0.519 0.7212 0.146 Uiso 0.5 1 calc PR B -1
C105 C -0.024(3) 0.5363(10) 0.6252(7) 0.123(7) Uani 0.5 1 d PGU B -1
H105 H 0.0407 0.5569 0.6459 0.148 Uiso 0.5 1 calc PR B -1
C106 C 0.5649(13) 0.4515(8) 0.3270(5) 0.077(4) Uani 0.5 1 d PGU B -1
H106 H 0.7101 0.432 0.3024 0.092 Uiso 0.5 1 calc PR B -1
C107 C 0.4129(18) 0.4598(9) 0.4020(5) 0.068(3) Uani 0.5 1 d PGU B -1
H107 H 0.4542 0.446 0.4285 0.081 Uiso 0.5 1 calc PR B -1
C108 C 0.2006(17) 0.4884(10) 0.4380(4) 0.060(3) Uani 0.5 1 d PGU B -1
C109 C 0.1403(15) 0.5087(10) 0.3992(5) 0.063(3) Uani 0.5 1 d PGU B -1
H109 H -0.0048 0.5283 0.4238 0.076 Uiso 0.5 1 calc PR B -1
C110 C 0.2923(19) 0.5004(11) 0.3243(6) 0.069(5) Uani 0.5 1 d PGU B -1
H110 H 0.2511 0.5143 0.2977 0.083 Uiso 0.5 1 calc PR B -1
C111 C 0.5046(17) 0.4719(9) 0.2882(4) 0.067(3) Uani 0.5 1 d PGU B -1
H111 H 0.6085 0.4662 0.237 0.08 Uiso 0.5 1 calc PR B -1

loop_
_atom_site_aniso_label
_atom_site_aniso_U_11
_atom_site_aniso_U_22
_atom_site_aniso_U_33
_atom_site_aniso_U_23
_atom_site_aniso_U_13
_atom_site_aniso_U_12
C1 0.0122(18) 0.0187(19) 0.0146(19) -0.0008(15) -0.0102(16) 0.0033(15)
C2 0.0119(18) 0.0215(19) 0.0106(18) -0.0074(15) -0.0075(16) 0.0044(15)
C11 0.028(2) 0.065(3) 0.022(2) -0.022(2) -0.021(2) 0.027(2)
C12 0.025(2) 0.069(4) 0.015(2) -0.017(2) -0.015(2) 0.025(2)
C13 0.024(2) 0.037(2) 0.017(2) -0.0131(18) -0.0164(19) 0.0166(19)
C14 0.019(2) 0.048(3) 0.022(2) -0.010(2) -0.0165(19) 0.013(2)
C15 0.0124(19) 0.035(2) 0.014(2) -0.0080(17) -0.0081(17) 0.0095(17)
C16 0.0243(11) 0.0497(17) 0.0185(10) -0.0126(13) -0.0171(10) 0.0190(13)
C17A 0.0243(11) 0.0497(17) 0.0185(10) -0.0126(13) -0.0171(10) 0.0190(13)
C18A 0.0243(11) 0.0497(17) 0.0185(10) -0.0126(13) -0.0171(10) 0.0190(13)
C20A 0.0243(11) 0.0497(17) 0.0185(10) -0.0126(13) -0.0171(10) 0.0190(13)
C21A 0.0243(11) 0.0497(17) 0.0185(10) -0.0126(13) -0.0171(10) 0.0190(13)
C17B 0.0243(11) 0.0497(17) 0.0185(10) -0.0126(13) -0.0171(10) 0.0190(13)
C18B 0.0243(11) 0.0497(17) 0.0185(10) -0.0126(13) -0.0171(10) 0.0190(13)
C20B 0.0243(11) 0.0497(17) 0.0185(10) -0.0126(13) -0.0171(10) 0.0190(13)
C21B 0.0243(11) 0.0497(17) 0.0185(10) -0.0126(13) -0.0171(10) 0.0190(13)
C19 0.0243(11) 0.0497(17) 0.0185(10) -0.0126(13) -0.0171(10) 0.0190(13)
C22 0.024(2) 0.050(3) 0.021(2) -0.015(2) -0.018(2) 0.018(2)
C31 0.034(2) 0.033(2) 0.026(2) -0.0163(19) -0.024(2) 0.025(2)
C32 0.035(3) 0.038(3) 0.024(2) -0.013(2) -0.023(2) 0.025(2)
C33 0.019(2) 0.022(2) 0.016(2) -0.0042(16) -0.0136(18) 0.0056(17)
C34 0.031(2) 0.030(2) 0.022(2) -0.0153(18) -0.021(2) 0.0201(19)
C35 0.029(2) 0.028(2) 0.029(2) -0.0122(18) -0.025(2) 0.0171(19)
C36 0.023(2) 0.0195(19) 0.016(2) -0.0064(15) -0.0164(18) 0.0091(16)
C37 0.022(2) 0.049(3) 0.014(2) -0.0118(19) -0.0132(18) 0.017(2)
C38 0.026(2) 0.049(3) 0.020(2) -0.013(2) -0.019(2) 0.019(2)
C39 0.018(2) 0.031(2) 0.014(2) -0.0060(17) -0.0118(17) 0.0099(17)
C40 0.024(2) 0.037(3) 0.017(2) -0.0085(18) -0.0153(19) 0.0127(19)
C41 0.023(2) 0.034(2) 0.023(2) -0.0103(18) -0.0189(19) 0.0121(19)
C42 0.027(2) 0.029(2) 0.018(2) -0.0096(17) -0.0183(19) 0.0146(19)
N1 0.0190(17) 0.0181(16) 0.0189(17) -0.0086(14) -0.0146(15) 0.0097(14)
N2 0.0239(18) 0.0208(17) 0.0167(17) -0.0071(13) -0.0165(15) 0.0106(14)
N11 0.0222(18) 0.0271(19) 0.0185(18) -0.0114(14) -0.0163(16) 0.0146(15)
N31 0.0188(17) 0.0207(17) 0.0159(17) -0.0056(14) -0.0131(15) 0.0071(14)
O11 0.040(2) 0.168(5) 0.024(2) -0.042(3) -0.0272(19) 0.059(3)
O12 0.0271(16) 0.0428(19) 0.0225(16) -0.0115(14) -0.0207(14) 0.0172(14)
O31 0.0297(18) 0.058(2) 0.0292(18) -0.0180(16) -0.0257(16) 0.0214(17)
O32 0.0309(17) 0.053(2) 0.0195(16) -0.0148(15) -0.0210(15) 0.0217(16)
S1 0.0207(5) 0.0213(5) 0.0186(5) -0.0106(4) -0.0124(5) 0.0112(4)
S2 0.0198(5) 0.0231(5) 0.0226(6) -0.0046(4) -0.0160(5) 0.0107(4)
Ni1 0.0186(3) 0.0183(3) 0.0146(3) -0.0074(2) -0.0134(2) 0.0104(2)
C100 0.136(12) 0.032(7) 0.115(11) 0.002(8) -0.101(11) -0.005(8)
C101 0.098(7) 0.012(4) 0.080(7) 0.002(5) -0.065(6) 0.003(6)
C102 0.084(7) 0.028(8) 0.058(7) 0.002(6) -0.043(6) -0.015(7)
C103 0.129(11) 0.035(8) 0.055(7) 0.012(7) -0.040(7) -0.011(9)
C104 0.211(18) 0.020(9) 0.060(12) -0.011(10) -0.080(12) 0.004(16)
C105 0.225(19) 0.024(7) 0.122(12) 0.005(9) -0.139(15) -0.015(12)
C106 0.053(8) 0.056(8) 0.069(7) 0.024(7) -0.034(6) -0.013(6)
C107 0.072(8) 0.033(6) 0.095(8) -0.004(7) -0.064(7) -0.002(6)
C108 0.075(7) 0.011(6) 0.079(7) 0.006(5) -0.053(6) -0.001(6)
C109 0.063(8) 0.047(7) 0.059(7) -0.002(7) -0.037(6) 0.015(7)
C110 0.081(11) 0.045(11) 0.060(9) -0.004(10) -0.043(9) 0.022(10)
C111 0.066(8) 0.037(7) 0.064(8) 0.004(6) -0.037(7) 0.010(6)

loop_
_atom_type_symbol
_atom_type_description
_atom_type_scat_dispersion_real
_atom_type_scat_dispersion_imag
_atom_type_scat_source
C C 0.003 0.002 'International Tables Vol C Tables 4.2.6.8 and 6.1.1.4'
H H 0 0 'International Tables Vol C Tables 4.2.6.8 and 6.1.1.4'
N N 0.006 0.003 'International Tables Vol C Tables 4.2.6.8 and 6.1.1.4'
O O 0.011 0.006 'International Tables Vol C Tables 4.2.6.8 and 6.1.1.4'
S S 0.125 0.123 'International Tables Vol C Tables 4.2.6.8 and 6.1.1.4'
Ni Ni 0.339 1.112 'International Tables Vol C Tables 4.2.6.8 and 6.1.1.4'

loop_
_geom_angle_atom_site_label_1
_geom_angle_atom_site_label_2
_geom_angle_atom_site_label_3
_geom_angle
_geom_angle_site_symmetry_1
_geom_angle_site_symmetry_3
N1 C1 S1 179.6(4) . .
N2 C2 S2 178.0(4) . .
N11 C11 C12 123.4(4) . .
C11 C12 C13 120.3(4) . .
C14 C13 C12 115.5(4) . .
C14 C13 C16 122.4(4) . .
C12 C13 C16 122.1(4) . .
C15 C14 C13 120.9(4) . .
N11 C15 C14 123.4(4) . .
C21A C16 C17B 111.4(7) . .
C21A C16 C17A 115.3(7) . .
C17B C16 C17A 34.9(5) . .
C21A C16 C21B 21.4(6) . .
C17B C16 C21B 120.3(6) . .
C17A C16 C21B 110.3(6) . .
C21A C16 C13 121.6(6) . .
C17B C16 C13 120.0(5) . .
C17A C16 C13 122.5(5) . .
C21B C16 C13 119.4(6) . .
C18A C17A C16 122.0(8) . .
C17A C18A C19 118.1(8) . .
C19 C20A C21A 122.5(9) . .
C16 C21A C20A 122.4(9) . .
C18B C17B C16 119.9(8) . .
C17B C18B C19 119.4(8) . .
C21B C20B C19 120.6(9) . .
C20B C21B C16 120.2(9) . .
C20A C19 C18A 118.4(7) . .
C20A C19 C20B 20.9(6) . .
C18A C19 C20B 112.6(6) . .
C20A C19 C18B 111.2(7) . .
C18A C19 C18B 34.9(5) . .
C20B C19 C18B 119.0(6) . .
C20A C19 C22 120.5(6) . .
C18A C19 C22 120.5(5) . .
C20B C19 C22 119.5(6) . .
C18B C19 C22 120.9(5) . .
O12 C22 O11 123.5(4) . .
O12 C22 C19 120.6(4) . .
O11 C22 C19 115.9(4) . .
N31 C31 C32 123.9(4) . .
C31 C32 C33 119.5(4) . .
C34 C33 C32 116.1(4) . .
C34 C33 C36 121.5(4) . .
C32 C33 C36 122.3(4) . .
C33 C34 C35 120.1(4) . .
N31 C35 C34 123.6(4) . .
C37 C36 C41 118.8(4) . .
C37 C36 C33 120.9(4) . .
C41 C36 C33 120.2(4) . .
C36 C37 C38 120.6(4) . .
C39 C38 C37 120.0(4) . .
C38 C39 C40 119.7(4) . .
C38 C39 C42 118.9(4) . .
C40 C39 C42 121.5(4) . .
C41 C40 C39 120.3(4) . .
C40 C41 C36 120.5(4) . .
O31 C42 O32 123.8(4) . .
O31 C42 C39 120.9(4) . .
O32 C42 C39 115.3(4) . .
C1 N1 Ni1 151.3(3) . .
C2 N2 Ni1 150.8(3) . .
C11 N11 C15 116.4(4) . .
C11 N11 Ni1 121.9(3) . 1_556
C15 N11 Ni1 121.6(3) . 1_556
C31 N31 C35 116.8(3) . .
C31 N31 Ni1 122.8(3) . .
C35 N31 Ni1 120.3(3) . .
C1 S1 Ni1 99.23(13) . 2_565
C2 S2 Ni1 96.71(14) . 2_575
N2 Ni1 N1 174.48(14) . .
N2 Ni1 N31 92.23(13) . .
N1 Ni1 N31 93.00(13) . .
N2 Ni1 N11 87.14(13) . 1_554
N1 Ni1 N11 87.68(13) . 1_554
N31 Ni1 N11 178.16(14) . 1_554
N2 Ni1 S2 92.66(10) . 2_575
N1 Ni1 S2 89.40(10) . 2_575
N31 Ni1 S2 86.75(9) . 2_575
N11 Ni1 S2 91.55(10) 1_554 2_575
N2 Ni1 S1 86.20(10) . 2_565
N1 Ni1 S1 92.10(10) . 2_565
N31 Ni1 S1 89.28(9) . 2_565
N11 Ni1 S1 92.40(10) 1_554 2_565
S2 Ni1 S1 175.83(5) 2_575 2_565
C101 C100 C105 120 . .
C100 C101 C102 120 . .
C100 C101 C108 119.4(9) . .
C102 C101 C108 120.6(9) . .
C101 C102 C103 120 . .
C104 C103 C102 120 . .
C103 C104 C105 120 . .
C104 C105 C100 120 . .
C107 C106 C111 120 . .
C108 C107 C106 120 . .
C107 C108 C109 120 . .
C107 C108 C101 120.7(8) . .
C109 C108 C101 119.3(8) . .
C108 C109 C110 120 . .
C109 C110 C111 120 . .
C110 C111 C106 120 . .

loop_
_geom_bond_atom_site_label_1
_geom_bond_atom_site_label_2
_geom_bond_distance
_geom_bond_site_symmetry_2
C1 N1 1.153(5) .
C1 S1 1.645(4) .
C2 N2 1.166(5) .
C2 S2 1.644(4) .
C11 N11 1.336(5) .
C11 C12 1.384(6) .
C12 C13 1.394(6) .
C13 C14 1.388(6) .
C13 C16 1.476(6) .
C14 C15 1.371(6) .
C15 N11 1.340(5) .
C16 C21A 1.340(11) .
C16 C17B 1.407(10) .
C16 C17A 1.420(10) .
C16 C21B 1.432(11) .
C17A C18A 1.397(12) .
C18A C19 1.404(9) .
C20A C19 1.317(11) .
C20A C21A 1.385(14) .
C17B C18B 1.399(12) .
C18B C19 1.451(10) .
C20B C21B 1.366(14) .
C20B C19 1.424(12) .
C19 C22 1.484(6) .
C22 O12 1.223(5) .
C22 O11 1.290(5) .
C31 N31 1.332(5) .
C31 C32 1.377(6) .
C32 C33 1.416(6) .
C33 C34 1.384(5) .
C33 C36 1.479(5) .
C34 C35 1.385(6) .
C35 N31 1.338(5) .
C36 C37 1.389(5) .
C36 C41 1.404(6) .
C37 C38 1.392(6) .
C38 C39 1.386(6) .
C39 C40 1.393(6) .
C39 C42 1.492(5) .
C40 C41 1.379(6) .
C42 O31 1.232(5) .
C42 O32 1.299(5) .
N1 Ni1 2.047(3) .
N2 Ni1 2.035(3) .
N11 Ni1 2.142(3) 1_556
N31 Ni1 2.107(3) .
S1 Ni1 2.5234(12) 2_565
S2 Ni1 2.5222(12) 2_575
Ni1 N11 2.142(3) 1_554
Ni1 S2 2.5222(12) 2_575
Ni1 S1 2.5234(12) 2_565
C100 C101 1.39 .
C100 C105 1.39 .
C101 C102 1.39 .
C101 C108 1.523(9) .
C102 C103 1.39 .
C103 C104 1.39 .
C104 C105 1.39 .
C106 C107 1.39 .
C106 C111 1.39 .
C107 C108 1.39 .
C108 C109 1.39 .
C109 C110 1.39 .
C110 C111 1.39 .
